data_7719228
loop_
_publ_author_name
'Boltkov, Evgeny D.'
'Buzoverov, Mikhail E.'
'Lermontova, Elmira Kh'
'Belousov, Yury A.'
'Steshenko, Dmitry A.'
'Gontcharenko, Victoria E.'
'Glazunova, Tatyana Yu'

_publ_section_title
;
 The miracle of self-assembly: a journey of the
 {Ln<sub>6</sub>F<sub>8</sub>} core in the world of lanthanides.
;
_journal_issue 33
_journal_name_full 'Dalton transactions (Cambridge, England : 2003)'
_journal_page_first 12503
_journal_page_last 12515
_journal_paper_doi 10.1039/d5dt01105a
_journal_volume 54
_journal_year 2025
_chemical_formula_moiety 'C17.04 H7.48 Eu4 F30.89 Na O20.52, 0.48(C2 H F3 O2), 0.33(O3) H2 O'
_chemical_formula_sum 'C18 H9.96 Eu4 F32.33 Na O23.48'
_chemical_formula_weight 1847.06
_space_group_crystal_system trigonal
_space_group_IT_number 148
_space_group_name_Hall '-R 3'
_space_group_name_H-M_alt 'R -3 :H'
_atom_sites_solution_hydrogens mixed
_audit_creation_method SHELXL-2018/3
_audit_update_record
;
2025-06-16 deposited with the CCDC.	2025-07-21 downloaded from the CCDC.
;
_cell_angle_alpha 90
_cell_angle_beta 90
_cell_angle_gamma 120
_cell_formula_units_Z 18
_cell_length_a 32.5295(6)
_cell_length_b 32.5295(6)
_cell_length_c 23.6298(7)
_cell_measurement_reflns_used 9884
_cell_measurement_temperature 100(2)
_cell_measurement_theta_max 29.398
_cell_measurement_theta_min 2.505
_cell_volume 21654.4(9)
_computing_cell_refinement 'SAINT (Bruker, 2008)'
_computing_data_collection '<i>APEX2</i> (Bruker, 2008)'
_computing_data_reduction 'SAINT (Bruker, 2008)'
_computing_molecular_graphics 'SHELXTL (Sheldrick, 2008)'
_computing_publication_material 'SHELXTL (Sheldrick, 2008)'
_computing_structure_refinement 'SHELXL-2018/3 (Sheldrick, 2018)'
_computing_structure_solution 'SHELXT 2014/5 (Sheldrick, 2014)'
_diffrn_ambient_temperature 100(2)
_diffrn_measured_fraction_theta_full 1.000
_diffrn_measured_fraction_theta_max 1.000
_diffrn_measurement_device_type 'Bruker AXS D8 VENTURE PHOTON III C14 IuS 3.0'
_diffrn_measurement_method \w
_diffrn_radiation_type MoK\a
_diffrn_radiation_wavelength 0.71073
_diffrn_reflns_av_R_equivalents 0.0849
_diffrn_reflns_av_unetI/netI 0.0610
_diffrn_reflns_Laue_measured_fraction_full 1.000
_diffrn_reflns_Laue_measured_fraction_max 1.000
_diffrn_reflns_limit_h_max 42
_diffrn_reflns_limit_h_min -35
_diffrn_reflns_limit_k_max 29
_diffrn_reflns_limit_k_min -42
_diffrn_reflns_limit_l_max 30
_diffrn_reflns_limit_l_min -30
_diffrn_reflns_number 69123
_diffrn_reflns_point_group_measured_fraction_full 1.000
_diffrn_reflns_point_group_measured_fraction_max 1.000
_diffrn_reflns_theta_full 25.242
_diffrn_reflns_theta_max 27.499
_diffrn_reflns_theta_min 1.252
_diffrn_source 'fine-focus sealed tube'
_exptl_absorpt_coefficient_mu 5.350
_exptl_absorpt_correction_T_max 0.7461
_exptl_absorpt_correction_T_min 0.5458
_exptl_absorpt_correction_type multi-scan
_exptl_absorpt_process_details 'SADABS (Bruker, 2008)'
_exptl_crystal_colour colourless
_exptl_crystal_density_diffrn 2.550
_exptl_crystal_density_method 'not measured'
_exptl_crystal_description block
_exptl_crystal_F_000 15476
_exptl_crystal_size_max 0.19
_exptl_crystal_size_mid 0.12
_exptl_crystal_size_min 0.08
_refine_diff_density_max 1.812
_refine_diff_density_min -1.384
_refine_diff_density_rms 0.226
_refine_ls_extinction_method none
_refine_ls_goodness_of_fit_ref 1.100
_refine_ls_hydrogen_treatment mixed
_refine_ls_matrix_type full
_refine_ls_number_parameters 768
_refine_ls_number_reflns 11063
_refine_ls_number_restraints 440
_refine_ls_restrained_S_all 1.130
_refine_ls_R_factor_all 0.0721
_refine_ls_R_factor_gt 0.0442
_refine_ls_shift/su_max 0.008
_refine_ls_shift/su_mean 0.000
_refine_ls_structure_factor_coef Fsqd
_refine_ls_weighting_details 'w=1/[\s^2^(Fo^2^)+(0.0483P)^2^+174.0063P] where P=(Fo^2^+2Fc^2^)/3'
_refine_ls_weighting_scheme calc
_refine_ls_wR_factor_gt 0.1011
_refine_ls_wR_factor_ref 0.1085
_reflns_Friedel_coverage 0.000
_reflns_number_gt 8241
_reflns_number_total 11063
_reflns_threshold_expression 'I > 2\s(I)'
_cod_data_source_file d5dt01105a2.cif
_cod_data_source_block eu
_cod_depositor_comments 'Adding full bibliography for 7719222--7719228.cif.'
_cod_original_cell_volume 21654.4(10)
_cod_database_code 7719228
_shelx_shelxl_version_number 2018/3
_shelx_space_group_comment
;
The symmetry employed for this shelxl refinement is uniquely defined
by the following loop, which should always be used as a source of
symmetry information in preference to the above space-group names.
They are only intended as comments.
;

loop_
_space_group_symop_operation_xyz
'x, y, z'
'-y, x-y, z'
'-x+y, -x, z'
'x+2/3, y+1/3, z+1/3'
'-y+2/3, x-y+1/3, z+1/3'
'-x+y+2/3, -x+1/3, z+1/3'
'x+1/3, y+2/3, z+2/3'
'-y+1/3, x-y+2/3, z+2/3'
'-x+y+1/3, -x+2/3, z+2/3'
'-x, -y, -z'
'y, -x+y, -z'
'x-y, x, -z'
'-x+2/3, -y+1/3, -z+1/3'
'y+2/3, -x+y+1/3, -z+1/3'
'x-y+2/3, x+1/3, -z+1/3'
'-x+1/3, -y+2/3, -z+2/3'
'y+1/3, -x+y+2/3, -z+2/3'
'x-y+1/3, x+2/3, -z+2/3'

loop_
_atom_site_label
_atom_site_type_symbol
_atom_site_fract_x
_atom_site_fract_y
_atom_site_fract_z
_atom_site_U_iso_or_equiv
_atom_site_adp_type
_atom_site_occupancy
_atom_site_site_symmetry_order
_atom_site_calc_flag
_atom_site_refinement_flags_posn
_atom_site_refinement_flags_adp
_atom_site_refinement_flags_occupancy
_atom_site_disorder_assembly
_atom_site_disorder_group
Eu1 Eu -0.03014(2) 0.56401(2) 0.03430(2) 0.01380(9) Uani 1 1 d . . . . .
Eu2 Eu 0.08277(2) 0.54891(2) 0.06631(2) 0.01407(9) Uani 1 1 d . . . . .
Eu3 Eu 0.04754(2) 0.55897(2) -0.09205(2) 0.01353(9) Uani 1 1 d . . . . .
Eu4 Eu -0.32459(2) 0.40816(2) 0.26522(2) 0.01435(9) Uani 1 1 d . . . . .
Na1 Na -0.15565(12) 0.39204(13) 0.18113(15) 0.0359(9) Uani 1 1 d . . . . .
F1' F 0.04507(14) 0.57713(14) 0.00399(16) 0.0146(9) Uani 1 1 d . . . . .
F2' F 0.00253(14) 0.52406(14) 0.08834(16) 0.0154(9) Uani 1 1 d . . . . .
F3' F -0.02993(14) 0.53454(14) -0.05757(16) 0.0156(9) Uani 1 1 d . . . . .
F4' F 0.07235(14) 0.51984(14) -0.02798(17) 0.0175(9) Uani 1 1 d . . . . .
F5' F -0.32552(14) 0.40201(14) 0.36435(16) 0.0155(9) Uani 1 1 d . . . . .
F6' F -0.333333 0.333333 0.2413(3) 0.0202(16) Uani 1 3 d S T P . .
F1A F 0.0978(3) 0.7299(3) -0.0605(4) 0.0558(16) Uani 0.68 1 d D . P A 1
F2A F 0.0459(4) 0.7125(3) -0.1266(4) 0.0558(16) Uani 0.68 1 d D . P A 1
F3A F 0.0342(4) 0.7261(3) -0.0406(4) 0.0558(16) Uani 0.68 1 d D . P A 1
F3B F 0.0127(6) 0.7126(7) -0.0682(9) 0.062(6) Uiso 0.32 1 d D . P A 2
F1B F 0.0796(8) 0.7351(7) -0.0373(8) 0.082(8) Uiso 0.32 1 d D . P A 2
F2B F 0.0640(5) 0.7158(6) -0.1266(5) 0.028(4) Uiso 0.32 1 d D . P A 2
F4A F 0.1058(4) 0.6837(5) 0.2013(6) 0.069(3) Uani 0.57 1 d D . P B 1
F5A F 0.0509(5) 0.6207(4) 0.2282(4) 0.069(3) Uani 0.57 1 d D . P B 1
F6A F 0.0377(5) 0.6737(5) 0.1887(5) 0.069(3) Uani 0.57 1 d D . P B 1
F4B F 0.1125(3) 0.6797(4) 0.1922(5) 0.014(3) Uiso 0.43 1 d D . P B 2
F5B F 0.0414(5) 0.6295(5) 0.2278(5) 0.042(4) Uiso 0.43 1 d D . P B 2
F6B F 0.0556(5) 0.6904(4) 0.1763(6) 0.035(4) Uiso 0.43 1 d D . P B 2
F7A F 0.2222(3) 0.6974(3) 0.0073(3) 0.0453(16) Uani 0.62 1 d D . P C 1
F8A F 0.2311(4) 0.6738(4) -0.0755(5) 0.0453(16) Uani 0.62 1 d D . P C 1
F9A F 0.1922(3) 0.7107(3) -0.0635(4) 0.0453(16) Uani 0.62 1 d D . P C 1
F7B F 0.2325(5) 0.6795(6) 0.0014(6) 0.060(5) Uiso 0.38 1 d D . P C 2
F8B F 0.2236(6) 0.6764(7) -0.0879(5) 0.036(5) Uiso 0.38 1 d D . P C 2
F9B F 0.1996(8) 0.7162(6) -0.0367(9) 0.086(8) Uiso 0.38 1 d D . P C 2
F10A F -0.2214(3) 0.4711(3) -0.0227(4) 0.0374(16) Uani 0.63 1 d D . P D 1
F11A F -0.1849(3) 0.5458(4) -0.0022(4) 0.0374(16) Uani 0.63 1 d D . P D 1
F12A F -0.1926(4) 0.5213(5) -0.0886(3) 0.0374(16) Uani 0.63 1 d D . P D 1
F10B F -0.2214(7) 0.4694(6) -0.0456(11) 0.121(13) Uiso 0.37 1 d D . P D 2
F11B F -0.1966(6) 0.5298(5) 0.0067(5) 0.034(4) Uiso 0.37 1 d D . P D 2
F12B F -0.1816(8) 0.5376(7) -0.0835(7) 0.070(8) Uiso 0.37 1 d D . P D 2
F13A F 0.0984(3) 0.5092(3) 0.2653(3) 0.0579(14) Uani 0.74 1 d D . P E 1
F14A F 0.0444(3) 0.4385(3) 0.2600(3) 0.0579(14) Uani 0.74 1 d D . P E 1
F15A F 0.0304(3) 0.4933(3) 0.2878(3) 0.0579(14) Uani 0.74 1 d D . P E 1
F13B F 0.0845(9) 0.4695(11) 0.2582(12) 0.093(10) Uiso 0.26 1 d D . P E 2
F14B F 0.0128(6) 0.4490(6) 0.2781(8) 0.047(6) Uiso 0.26 1 d D . P E 2
F15B F 0.0638(9) 0.5197(7) 0.2839(9) 0.067(8) Uiso 0.26 1 d D . P E 2
F16A F -0.1529(4) 0.4716(4) 0.2222(5) 0.0356(18) Uani 0.59 1 d D . P F 1
F17A F -0.1263(4) 0.5458(3) 0.2013(4) 0.0356(18) Uani 0.59 1 d D . P F 1
F18A F -0.0832(3) 0.5277(4) 0.2506(4) 0.0356(18) Uani 0.59 1 d D . P F 1
F16B F -0.1466(5) 0.4714(5) 0.2315(7) 0.030(4) Uiso 0.41 1 d D . P F 2
F17B F -0.1416(5) 0.5320(5) 0.1895(6) 0.033(4) Uiso 0.41 1 d D . P F 2
F18B F -0.0866(6) 0.5390(6) 0.2474(6) 0.050(6) Uiso 0.41 1 d D . P F 2
F19A F -0.2540(9) 0.4006(9) 0.0679(8) 0.048(5) Uani 0.57 1 d D . P F 1
F20A F -0.1825(6) 0.4377(10) 0.1014(12) 0.028(5) Uani 0.57 1 d D . P F 1
F21A F -0.2252(9) 0.4715(5) 0.1001(11) 0.042(5) Uani 0.57 1 d D U P F 1
F19B F -0.2578(12) 0.4080(13) 0.0674(10) 0.048(5) Uani 0.43 1 d D . P F 2
F20B F -0.1876(9) 0.4272(15) 0.0972(16) 0.028(5) Uani 0.43 1 d D . P F 2
F21B F -0.2129(13) 0.4764(6) 0.1062(15) 0.042(5) Uani 0.43 1 d D U P F 2
F22A F -0.1614(4) 0.5666(3) 0.3030(5) 0.0450(19) Uani 0.52 1 d D . P G 1
F23A F -0.1851(5) 0.5756(4) 0.3841(4) 0.0450(19) Uani 0.52 1 d D . P G 1
F24A F -0.2221(4) 0.5770(3) 0.3101(5) 0.0450(19) Uani 0.52 1 d D . P G 1
F22B F -0.1530(4) 0.5603(5) 0.3290(6) 0.051(4) Uiso 0.48 1 d D . P G 2
F23B F -0.1972(5) 0.5764(6) 0.3824(5) 0.042(4) Uiso 0.48 1 d D . P G 2
F24B F -0.2020(5) 0.5762(5) 0.2887(5) 0.062(4) Uiso 0.48 1 d D . P G 2
O1 O 0.00348(19) 0.63589(19) -0.0199(2) 0.0223(12) Uani 1 1 d . . . . .
O2 O 0.04920(19) 0.63288(18) -0.0885(2) 0.0203(12) Uani 1 1 d . . . . .
O3 O 0.02279(19) 0.62196(19) 0.1004(2) 0.0226(12) Uani 1 1 d . . . . .
O4 O 0.0848(2) 0.6120(2) 0.1205(2) 0.0264(13) Uani 1 1 d . . . . .
O5 O 0.14471(18) 0.61491(19) 0.0154(2) 0.0218(12) Uani 1 1 d . . . . .
O6 O 0.13094(18) 0.61584(18) -0.0775(2) 0.0199(11) Uani 1 1 d . . . . .
O7 O -0.10594(19) 0.5444(2) -0.0018(2) 0.0226(12) Uani 1 1 d . . . . .
O8 O -0.13749(19) 0.4794(2) -0.0576(2) 0.0264(13) Uani 1 1 d . . . . .
O9 O 0.07437(19) 0.5197(2) 0.1624(2) 0.0240(12) Uani 1 1 d . . . . .
O10 O -0.0004(2) 0.46099(19) 0.1756(2) 0.0243(12) Uani 1 1 d . . . . .
O11 O -0.07323(19) 0.53988(19) 0.1216(2) 0.0226(12) Uani 1 1 d . . . . .
O12 O -0.09019(18) 0.46820(19) 0.1532(2) 0.0209(12) Uani 1 1 d . . . . .
O13 O -0.27478(19) 0.4214(2) 0.1856(2) 0.0246(13) Uani 1 1 d . . . . .
O14 O -0.23519(18) 0.38164(19) 0.1871(2) 0.0205(12) Uani 1 1 d . . . . .
O15 O -0.26201(19) 0.48440(18) 0.2968(2) 0.0213(12) Uani 1 1 d . . . . .
O16 O -0.22719(18) 0.48149(18) 0.3784(2) 0.0203(12) Uani 1 1 d . . . . .
C1 C 0.0503(3) 0.7044(3) -0.0732(3) 0.035(2) Uani 1 1 d D . . . .
C2 C 0.0323(3) 0.6526(3) -0.0590(3) 0.0191(16) Uani 1 1 d D . . . .
C3 C 0.0645(3) 0.6538(3) 0.1841(4) 0.047(3) Uani 1 1 d D . . . .
C4 C 0.0563(3) 0.6263(3) 0.1292(3) 0.0192(16) Uani 1 1 d D . . . .
C5 C 0.2016(3) 0.6774(3) -0.0403(3) 0.039(2) Uani 1 1 d D . . . .
C6 C 0.1542(3) 0.6313(3) -0.0330(3) 0.0208(17) Uani 1 1 d D . . . .
C7 C -0.1841(3) 0.5135(3) -0.0368(3) 0.032(2) Uani 1 1 d D . . . .
C8 C -0.1377(3) 0.5122(3) -0.0313(3) 0.0244(18) Uani 1 1 d D . . . .
C9 C 0.0526(3) 0.4823(3) 0.2513(4) 0.032(2) Uani 1 1 d D . . . .
C10 C 0.0415(3) 0.4889(3) 0.1904(3) 0.0242(18) Uani 1 1 d D . . . .
C11 C -0.1149(3) 0.5125(2) 0.2067(3) 0.030(2) Uani 1 1 d D . . . .
C12 C -0.0904(3) 0.5061(3) 0.1550(3) 0.0210(17) Uani 1 1 d D . . . .
C13 C -0.2264(2) 0.4302(3) 0.1082(3) 0.031(2) Uani 1 1 d D . . . .
C14 C -0.2469(3) 0.4088(3) 0.1666(3) 0.0247(18) Uani 1 1 d D . . . .
C15 C -0.1985(3) 0.5548(3) 0.3340(3) 0.035(2) Uani 1 1 d D . . . .
C16 C -0.2329(3) 0.5019(3) 0.3369(3) 0.0212(17) Uani 1 1 d D . . . .
O17A O -0.0626(6) 0.6222(5) 0.0609(8) 0.039(5) Uiso 0.2 1 d D . P H 1
O18A O -0.0006(4) 0.6928(4) 0.0917(5) 0.044(3) Uiso 0.2 1 d D . P H 1
H18A H 0.013567 0.677636 0.098270 0.065 Uiso 0.2 1 calc R U P H 1
C17A C -0.0399(5) 0.6658(4) 0.0700(6) 0.034(4) Uiso 0.2 1 d D . P H 1
C18A C -0.0671(4) 0.6934(4) 0.0588(5) 0.048(5) Uiso 0.2 1 d D . P H 1
F25A F -0.0527(11) 0.7176(11) 0.0101(9) 0.106(15) Uiso 0.2 1 d D . P H 1
F26A F -0.1141(4) 0.6634(8) 0.0550(14) 0.075(11) Uiso 0.2 1 d D . P H 1
F27A F -0.0588(11) 0.7246(10) 0.1008(10) 0.086(12) Uiso 0.2 1 d D . P H 1
O25 O 0.1761(5) 0.5356(6) 0.1894(7) 0.073(5) Uani 0.52 1 d D . P I 1
H25A H 0.1987(6) 0.5524(9) 0.1991(17) 0.110 Uiso 0.52 1 d D U P J 1
H25B H 0.1548(7) 0.5261(14) 0.2047(16) 0.110 Uiso 0.52 1 d D U P K 1
O17C O -0.0626(6) 0.6222(5) 0.0609(8) 0.039(5) Uiso 0.32 1 d . . P H 3
O18C O -0.0006(4) 0.6928(4) 0.0917(5) 0.044(3) Uiso 0.32 1 d . . P H 3
H18C H 0.013567 0.677636 0.098270 0.065 Uiso 0.32 1 calc R U P H 3
C17C C -0.0399(5) 0.6658(4) 0.0700(6) 0.034(4) Uiso 0.32 1 d D . P H 3
C18C C -0.0671(4) 0.6934(4) 0.0588(5) 0.048(5) Uiso 0.32 1 d D . P H 3
F25C F -0.0387(6) 0.7372(5) 0.0384(8) 0.059(5) Uiso 0.32 1 d D . P H 3
F26C F -0.1008(7) 0.6699(7) 0.0196(8) 0.089(8) Uiso 0.32 1 d D . P H 3
F27C F -0.0837(7) 0.6990(8) 0.1080(6) 0.052(5) Uiso 0.32 1 d D . P H 3
O17B O -0.0495(6) 0.7642(7) 0.1306(9) 0.088(6) Uiso 0.48 1 d D . P L 2
O18B O -0.1026(9) 0.6884(8) 0.0995(12) 0.135(10) Uiso 0.48 1 d D . P L 2
H18B H -0.081642 0.680532 0.100265 0.203 Uiso 0.48 1 calc R U P L 2
C17B C -0.0869(7) 0.7298(9) 0.1285(13) 0.135(10) Uiso 0.48 1 d D . P L 2
C18B C -0.1296(6) 0.7298(6) 0.1612(8) 0.117(13) Uiso 0.48 1 d D . P L 2
F25B F -0.1311(7) 0.7160(7) 0.2148(7) 0.139(8) Uiso 0.48 1 d D . P L 2
F26B F -0.1704(7) 0.6985(8) 0.1371(10) 0.173(11) Uiso 0.48 1 d D . P L 2
F27B F -0.1231(8) 0.7737(6) 0.1617(10) 0.158(9) Uiso 0.48 1 d D . P L 2
O21 O -0.0580(7) 0.6198(7) 0.0721(9) 0.040(6) Uiso 0.48 1 d D . P H 2
H21B H -0.065(6) 0.629(6) 0.042(5) 0.048 Uiso 0.48 1 d D U P M 2
H21A H -0.084(3) 0.598(5) 0.084(6) 0.048 Uiso 0.48 1 d D U P N 2
O26 O 0.0013(6) 0.7209(7) 0.0704(9) 0.071(5) Uiso 0.48 1 d D . P O 2
H26A H -0.012(6) 0.720(9) 0.101(4) 0.086 Uiso 0.48 1 d D U P P 2
H26B H -0.021(5) 0.705(8) 0.047(6) 0.086 Uiso 0.48 1 d D U P Q 2
O22 O -0.0883(2) 0.3835(2) 0.1792(2) 0.0299(14) Uani 1 1 d D . . . .
H22A H -0.070(3) 0.392(3) 0.207(3) 0.045 Uiso 1 1 d D U . . .
H22B H -0.091(3) 0.3576(18) 0.169(3) 0.045 Uiso 1 1 d D U . . .
O23 O -0.2093(2) 0.3120(2) 0.2004(3) 0.0324(15) Uani 1 1 d D . . . .
H23A H -0.225(3) 0.292(2) 0.175(2) 0.049 Uiso 1 1 d D U . . .
H23B H -0.212(3) 0.297(2) 0.2301(19) 0.049 Uiso 1 1 d D U . . .
O24 O 0.1597(2) 0.5951(2) 0.1252(3) 0.0427(17) Uani 1 1 d D . . . .
H24A H 0.165(2) 0.5814(12) 0.143(2) 0.064 Uiso 1 1 d D U . . .
H24B H 0.1755(18) 0.6184(9) 0.116(2) 0.064 Uiso 1 1 d D U . . .
O27 O 0.316(2) 0.6342(16) 0.255(2) 0.15(2) Uiso 0.27 1 d . . P R -1
O28 O 0.333333 0.666667 0.305(2) 0.112(15) Uiso 0.45 3 d S . P S 2
O29 O 0.2653(11) 0.6149(11) 0.2299(12) 0.096(9) Uiso 0.36 1 d . . P T 3
O30 O 0.2575(19) 0.5942(18) 0.123(2) 0.111(17) Uiso 0.22 1 d . . P U 4

loop_
_atom_site_aniso_label
_atom_site_aniso_U_11
_atom_site_aniso_U_22
_atom_site_aniso_U_33
_atom_site_aniso_U_23
_atom_site_aniso_U_13
_atom_site_aniso_U_12
Eu1 0.01419(19) 0.01533(19) 0.01386(17) -0.00052(14) 0.00046(14) 0.00887(16)
Eu2 0.01172(19) 0.01527(19) 0.01466(18) -0.00120(14) -0.00210(14) 0.00633(16)
Eu3 0.01339(19) 0.01395(19) 0.01303(17) 0.00042(14) 0.00090(14) 0.00666(16)
Eu4 0.01525(19) 0.01458(19) 0.01366(18) 0.00164(14) 0.00018(14) 0.00779(16)
Na1 0.0222(18) 0.036(2) 0.043(2) 0.0081(17) 0.0135(16) 0.0093(16)
F1' 0.016(2) 0.015(2) 0.014(2) 0.0007(16) 0.0002(16) 0.0082(18)
F2' 0.015(2) 0.016(2) 0.014(2) -0.0022(16) -0.0008(16) 0.0070(18)
F3' 0.017(2) 0.020(2) 0.013(2) 0.0017(17) 0.0002(17) 0.0114(19)
F4' 0.018(2) 0.019(2) 0.017(2) -0.0005(17) -0.0010(17) 0.0100(19)
F5' 0.014(2) 0.019(2) 0.014(2) -0.0010(16) 0.0012(16) 0.0083(19)
F6' 0.023(3) 0.023(3) 0.014(4) 0.000 0.000 0.0115(13)
F1A 0.073(4) 0.020(3) 0.066(4) 0.009(2) 0.014(3) 0.017(3)
F2A 0.073(4) 0.020(3) 0.066(4) 0.009(2) 0.014(3) 0.017(3)
F3A 0.073(4) 0.020(3) 0.066(4) 0.009(2) 0.014(3) 0.017(3)
F4A 0.089(7) 0.080(6) 0.051(5) -0.036(4) -0.006(4) 0.051(5)
F5A 0.089(7) 0.080(6) 0.051(5) -0.036(4) -0.006(4) 0.051(5)
F6A 0.089(7) 0.080(6) 0.051(5) -0.036(4) -0.006(4) 0.051(5)
F7A 0.029(3) 0.031(3) 0.046(4) 0.001(3) 0.005(3) -0.007(2)
F8A 0.029(3) 0.031(3) 0.046(4) 0.001(3) 0.005(3) -0.007(2)
F9A 0.029(3) 0.031(3) 0.046(4) 0.001(3) 0.005(3) -0.007(2)
F10A 0.024(3) 0.068(4) 0.034(3) 0.009(3) 0.004(2) 0.034(3)
F11A 0.024(3) 0.068(4) 0.034(3) 0.009(3) 0.004(2) 0.034(3)
F12A 0.024(3) 0.068(4) 0.034(3) 0.009(3) 0.004(2) 0.034(3)
F13A 0.082(4) 0.069(4) 0.027(2) 0.002(2) -0.021(2) 0.041(3)
F14A 0.082(4) 0.069(4) 0.027(2) 0.002(2) -0.021(2) 0.041(3)
F15A 0.082(4) 0.069(4) 0.027(2) 0.002(2) -0.021(2) 0.041(3)
F16A 0.043(4) 0.035(3) 0.025(3) -0.008(2) 0.011(3) 0.016(3)
F17A 0.043(4) 0.035(3) 0.025(3) -0.008(2) 0.011(3) 0.016(3)
F18A 0.043(4) 0.035(3) 0.025(3) -0.008(2) 0.011(3) 0.016(3)
F19A 0.041(5) 0.086(9) 0.020(3) 0.009(4) -0.003(3) 0.034(5)
F20A 0.025(4) 0.031(13) 0.030(4) 0.013(7) 0.015(4) 0.015(7)
F21A 0.042(13) 0.059(5) 0.041(6) 0.031(4) 0.023(8) 0.037(6)
F19B 0.041(5) 0.086(9) 0.020(3) 0.009(4) -0.003(3) 0.034(5)
F20B 0.025(4) 0.031(13) 0.030(4) 0.013(7) 0.015(4) 0.015(7)
F21B 0.042(13) 0.059(5) 0.041(6) 0.031(4) 0.023(8) 0.037(6)
F22A 0.056(5) 0.014(3) 0.048(4) -0.004(3) -0.002(4) 0.004(3)
F23A 0.056(5) 0.014(3) 0.048(4) -0.004(3) -0.002(4) 0.004(3)
F24A 0.056(5) 0.014(3) 0.048(4) -0.004(3) -0.002(4) 0.004(3)
O1 0.025(3) 0.024(3) 0.020(3) 0.004(2) 0.001(2) 0.014(3)
O2 0.026(3) 0.018(3) 0.021(3) 0.004(2) 0.001(2) 0.014(3)
O3 0.023(3) 0.026(3) 0.020(3) -0.007(2) -0.004(2) 0.012(3)
O4 0.027(3) 0.023(3) 0.027(3) -0.007(2) -0.006(2) 0.012(3)
O5 0.018(3) 0.024(3) 0.016(3) 0.003(2) -0.001(2) 0.005(2)
O6 0.015(3) 0.020(3) 0.022(3) -0.004(2) 0.000(2) 0.006(2)
O7 0.020(3) 0.030(3) 0.023(3) 0.002(2) 0.001(2) 0.017(3)
O8 0.019(3) 0.032(3) 0.036(3) 0.000(3) -0.004(2) 0.018(3)
O9 0.022(3) 0.025(3) 0.020(3) -0.002(2) -0.001(2) 0.008(3)
O10 0.028(3) 0.023(3) 0.017(3) 0.001(2) -0.006(2) 0.010(3)
O11 0.026(3) 0.022(3) 0.023(3) 0.002(2) 0.007(2) 0.014(3)
O12 0.020(3) 0.023(3) 0.019(3) 0.002(2) 0.007(2) 0.010(3)
O13 0.023(3) 0.029(3) 0.023(3) 0.008(2) 0.011(2) 0.015(3)
O14 0.021(3) 0.022(3) 0.015(3) 0.002(2) 0.003(2) 0.009(3)
O15 0.022(3) 0.017(3) 0.022(3) 0.000(2) -0.002(2) 0.007(2)
O16 0.020(3) 0.013(3) 0.025(3) -0.002(2) -0.007(2) 0.006(2)
C1 0.050(6) 0.029(5) 0.026(5) 0.000(4) 0.010(4) 0.020(5)
C2 0.018(4) 0.023(4) 0.017(4) 0.004(3) -0.002(3) 0.011(4)
C3 0.058(7) 0.058(7) 0.039(6) -0.028(5) -0.017(5) 0.040(6)
C4 0.022(4) 0.019(4) 0.016(4) 0.003(3) 0.005(3) 0.011(4)
C5 0.036(6) 0.029(5) 0.030(5) 0.000(4) 0.000(4) 0.001(4)
C6 0.013(4) 0.012(4) 0.034(5) -0.005(3) 0.002(3) 0.004(3)
C7 0.027(5) 0.044(6) 0.027(5) 0.002(4) -0.001(4) 0.020(5)
C8 0.021(4) 0.041(5) 0.018(4) 0.009(4) 0.007(3) 0.020(4)
C9 0.046(6) 0.027(5) 0.024(4) 0.004(4) -0.003(4) 0.018(5)
C10 0.033(5) 0.023(4) 0.023(4) -0.005(3) -0.006(4) 0.018(4)
C11 0.038(5) 0.024(5) 0.029(5) 0.008(4) 0.013(4) 0.016(4)
C12 0.019(4) 0.022(4) 0.021(4) -0.005(3) 0.002(3) 0.010(4)
C13 0.026(5) 0.040(6) 0.028(5) 0.009(4) 0.006(4) 0.017(4)
C14 0.027(5) 0.023(4) 0.016(4) 0.000(3) 0.001(3) 0.006(4)
C15 0.047(6) 0.019(5) 0.021(4) 0.003(3) -0.010(4) 0.004(4)
C16 0.023(4) 0.021(4) 0.020(4) -0.003(3) 0.005(3) 0.011(4)
O25 0.053(10) 0.109(14) 0.082(12) -0.020(10) -0.010(9) 0.057(11)
O22 0.031(4) 0.031(4) 0.023(3) 0.008(3) 0.007(3) 0.013(3)
O23 0.031(4) 0.025(3) 0.033(3) -0.002(3) 0.014(3) 0.007(3)
O24 0.027(4) 0.045(4) 0.042(4) -0.011(3) -0.010(3) 0.007(3)

loop_
_atom_type_symbol
_atom_type_description
_atom_type_scat_dispersion_real
_atom_type_scat_dispersion_imag
_atom_type_scat_source
C C 0.0033 0.0016 'International Tables Vol C Tables 4.2.6.8 and 6.1.1.4'
Eu Eu -0.1578 3.6682 'International Tables Vol C Tables 4.2.6.8 and 6.1.1.4'
F F 0.0171 0.0103 'International Tables Vol C Tables 4.2.6.8 and 6.1.1.4'
Na Na 0.0362 0.0249 'International Tables Vol C Tables 4.2.6.8 and 6.1.1.4'
O O 0.0106 0.0060 'International Tables Vol C Tables 4.2.6.8 and 6.1.1.4'
H H 0.0000 0.0000 'International Tables Vol C Tables 4.2.6.8 and 6.1.1.4'

loop_
_geom_angle_atom_site_label_1
_geom_angle_atom_site_label_2
_geom_angle_atom_site_label_3
_geom_angle
_geom_angle_site_symmetry_1
_geom_angle_site_symmetry_3
_geom_angle_publ_flag
F4' Eu1 F1' 98.05(14) 10_565 . ?
F4' Eu1 F3' 66.06(14) 10_565 . ?
F1' Eu1 F3' 65.55(13) . . ?
F4' Eu1 O7 75.02(16) 10_565 . ?
F1' Eu1 O7 141.06(16) . . ?
F3' Eu1 O7 76.99(16) . . ?
F4' Eu1 O3 136.39(16) 10_565 . ?
F1' Eu1 O3 77.54(16) . . ?
F3' Eu1 O3 140.32(16) . . ?
O7 Eu1 O3 133.52(18) . . ?
F4' Eu1 O11 76.68(16) 10_565 . ?
F1' Eu1 O11 134.45(16) . . ?
F3' Eu1 O11 140.77(16) . . ?
O7 Eu1 O11 82.13(18) . . ?
O3 Eu1 O11 76.58(18) . . ?
F4' Eu1 O1 144.04(16) 10_565 . ?
F1' Eu1 O1 74.75(16) . . ?
F3' Eu1 O1 79.26(16) . . ?
O7 Eu1 O1 88.64(18) . . ?
O3 Eu1 O1 77.42(18) . . ?
O11 Eu1 O1 133.35(18) . . ?
F4' Eu1 F2' 64.59(13) 10_565 . ?
F1' Eu1 F2' 64.21(13) . . ?
F3' Eu1 F2' 100.10(13) . . ?
O7 Eu1 F2' 136.26(16) . . ?
O3 Eu1 F2' 75.01(16) . . ?
O11 Eu1 F2' 73.19(16) . . ?
O1 Eu1 F2' 134.31(16) . . ?
F4' Eu1 O21 129.2(5) 10_565 . ?
F1' Eu1 O21 132.5(5) . . ?
F3' Eu1 O21 132.7(5) . . ?
O7 Eu1 O21 68.2(5) . . ?
O3 Eu1 O21 65.4(5) . . ?
O11 Eu1 O21 64.9(5) . . ?
O1 Eu1 O21 69.2(5) . . ?
F2' Eu1 O21 127.1(5) . . ?
F4' Eu1 O17C 128.8(4) 10_565 . ?
F1' Eu1 O17C 133.0(4) . . ?
F3' Eu1 O17C 125.8(4) . . ?
O7 Eu1 O17C 63.2(4) . . ?
O3 Eu1 O17C 70.8(4) . . ?
O11 Eu1 O17C 69.8(4) . . ?
O1 Eu1 O17C 65.3(4) . . ?
F2' Eu1 O17C 134.1(4) . . ?
F4' Eu1 O17A 128.8(4) 10_565 . ?
F1' Eu1 O17A 133.0(4) . . ?
F3' Eu1 O17A 125.8(4) . . ?
O7 Eu1 O17A 63.2(4) . . ?
O3 Eu1 O17A 70.8(4) . . ?
O11 Eu1 O17A 69.8(4) . . ?
O1 Eu1 O17A 65.3(4) . . ?
F2' Eu1 O17A 134.1(4) . . ?
F4' Eu1 Eu3 85.37(10) 10_565 . ?
F1' Eu1 Eu3 32.86(9) . . ?
F3' Eu1 Eu3 33.37(9) . . ?
O7 Eu1 Eu3 108.38(13) . . ?
O3 Eu1 Eu3 107.58(13) . . ?
O11 Eu1 Eu3 156.22(13) . . ?
O1 Eu1 Eu3 69.46(13) . . ?
F2' Eu1 Eu3 85.12(9) . . ?
O21 Eu1 Eu3 138.6(5) . . ?
O17C Eu1 Eu3 133.9(4) . . ?
O17A Eu1 Eu3 133.9(4) . . ?
F4' Eu1 H21A 111.6(17) 10_565 . ?
F1' Eu1 H21A 149(2) . . ?
F3' Eu1 H21A 133(3) . . ?
O7 Eu1 H21A 59(3) . . ?
O3 Eu1 H21A 76(3) . . ?
O11 Eu1 H21A 52(2) . . ?
O1 Eu1 H21A 84.8(19) . . ?
F2' Eu1 H21A 122(3) . . ?
O21 Eu1 H21A 17.7(16) . . ?
Eu3 Eu1 H21A 152(3) . . ?
F2' Eu2 F1' 64.85(13) . . ?
F2' Eu2 F4' 98.99(13) . . ?
F1' Eu2 F4' 64.80(13) . . ?
F2' Eu2 O8 142.49(17) . 10_565 ?
F1' Eu2 O8 136.40(17) . 10_565 ?
F4' Eu2 O8 75.59(17) . 10_565 ?
F2' Eu2 F3' 65.65(13) . 10_565 ?
F1' Eu2 F3' 99.70(13) . 10_565 ?
F4' Eu2 F3' 65.68(13) . 10_565 ?
O8 Eu2 F3' 78.79(17) 10_565 10_565 ?
F2' Eu2 O4 74.26(16) . . ?
F1' Eu2 O4 78.38(16) . . ?
F4' Eu2 O4 141.30(17) . . ?
O8 Eu2 O4 132.16(19) 10_565 . ?
F3' Eu2 O4 135.83(17) 10_565 . ?
F2' Eu2 O5 134.55(16) . . ?
F1' Eu2 O5 73.09(16) . . ?
F4' Eu2 O5 77.05(16) . . ?
O8 Eu2 O5 81.24(19) 10_565 . ?
F3' Eu2 O5 140.98(16) 10_565 . ?
O4 Eu2 O5 81.39(19) . . ?
F2' Eu2 O9 76.79(16) . . ?
F1' Eu2 O9 138.90(16) . . ?
F4' Eu2 O9 139.15(16) . . ?
O8 Eu2 O9 83.66(19) 10_565 . ?
F3' Eu2 O9 76.08(16) 10_565 . ?
O4 Eu2 O9 77.51(19) . . ?
O5 Eu2 O9 134.27(18) . . ?
F2' Eu2 O24 131.29(18) . . ?
F1' Eu2 O24 130.20(19) . . ?
F4' Eu2 O24 129.71(19) . . ?
O8 Eu2 O24 65.1(2) 10_565 . ?
F3' Eu2 O24 130.09(19) 10_565 . ?
O4 Eu2 O24 67.1(2) . . ?
O5 Eu2 O24 67.4(2) . . ?
O9 Eu2 O24 67.1(2) . . ?
F2' Eu2 Eu3 32.75(9) . 10_565 ?
F1' Eu2 Eu3 84.68(9) . 10_565 ?
F4' Eu2 Eu3 85.13(10) . 10_565 ?
O8 Eu2 Eu3 110.16(14) 10_565 10_565 ?
F3' Eu2 Eu3 33.40(9) 10_565 10_565 ?
O4 Eu2 Eu3 103.63(14) . 10_565 ?
O5 Eu2 Eu3 155.85(12) . 10_565 ?
O9 Eu2 Eu3 69.44(13) . 10_565 ?
O24 Eu2 Eu3 136.53(16) . 10_565 ?
F2' Eu2 Eu1 85.65(9) . 10_565 ?
F1' Eu2 Eu1 85.37(9) . 10_565 ?
F4' Eu2 Eu1 33.04(10) . 10_565 ?
O8 Eu2 Eu1 69.59(14) 10_565 10_565 ?
F3' Eu2 Eu1 33.35(9) 10_565 10_565 ?
O4 Eu2 Eu1 158.12(13) . 10_565 ?
O5 Eu2 Eu1 107.90(13) . 10_565 ?
O9 Eu2 Eu1 106.64(13) . 10_565 ?
O24 Eu2 Eu1 134.66(16) . 10_565 ?
Eu3 Eu2 Eu1 59.914(9) 10_565 10_565 ?
F2' Eu2 Eu3 85.48(9) . . ?
F1' Eu2 Eu3 32.71(9) . . ?
F4' Eu2 Eu3 32.95(10) . . ?
O8 Eu2 Eu3 104.57(14) 10_565 . ?
F3' Eu2 Eu3 86.49(9) 10_565 . ?
O4 Eu2 Eu3 108.60(13) . . ?
O5 Eu2 Eu3 66.63(12) . . ?
O9 Eu2 Eu3 159.02(13) . . ?
O24 Eu2 Eu3 133.89(16) . . ?
Eu3 Eu2 Eu3 89.576(10) 10_565 . ?
Eu1 Eu2 Eu3 60.268(9) 10_565 . ?
F1' Eu3 F2' 99.26(13) . 10_565 ?
F1' Eu3 F4' 65.29(14) . . ?
F2' Eu3 F4' 65.52(14) 10_565 . ?
F1' Eu3 F3' 65.80(13) . . ?
F2' Eu3 F3' 66.07(14) 10_565 . ?
F4' Eu3 F3' 101.01(14) . . ?
F1' Eu3 O2 72.50(15) . . ?
F2' Eu3 O2 144.11(16) 10_565 . ?
F4' Eu3 O2 132.86(16) . . ?
F3' Eu3 O2 79.06(16) . . ?
F1' Eu3 O10 140.22(17) . 10_565 ?
F2' Eu3 O10 74.72(16) 10_565 10_565 ?
F4' Eu3 O10 136.91(16) . 10_565 ?
F3' Eu3 O10 76.26(16) . 10_565 ?
O2 Eu3 O10 89.47(18) . 10_565 ?
F1' Eu3 O6 80.67(15) . . ?
F2' Eu3 O6 137.51(16) 10_565 . ?
F4' Eu3 O6 76.55(16) . . ?
F3' Eu3 O6 143.28(15) . . ?
O2 Eu3 O6 76.86(18) . . ?
O10 Eu3 O6 130.34(18) 10_565 . ?
F1' Eu3 O12 138.92(16) . 10_565 ?
F2' Eu3 O12 78.48(15) 10_565 10_565 ?
F4' Eu3 O12 77.08(16) . 10_565 ?
F3' Eu3 O12 141.06(16) . 10_565 ?
O2 Eu3 O12 130.80(17) . 10_565 ?
O10 Eu3 O12 79.43(19) 10_565 10_565 ?
O6 Eu3 O12 74.92(17) . 10_565 ?
F1' Eu3 O22 129.74(16) . 10_565 ?
F2' Eu3 O22 130.78(17) 10_565 10_565 ?
F4' Eu3 O22 133.86(16) . 10_565 ?
F3' Eu3 O22 125.13(16) . 10_565 ?
O2 Eu3 O22 64.10(18) . 10_565 ?
O10 Eu3 O22 64.85(19) 10_565 10_565 ?
O6 Eu3 O22 66.25(18) . 10_565 ?
O12 Eu3 O22 67.86(18) 10_565 10_565 ?
F1' Eu3 Na1 125.67(11) . 10_565 ?
F2' Eu3 Na1 118.51(11) 10_565 10_565 ?
F4' Eu3 Na1 95.12(12) . 10_565 ?
F3' Eu3 Na1 163.44(11) . 10_565 ?
O2 Eu3 Na1 92.76(14) . 10_565 ?
O10 Eu3 Na1 89.40(15) 10_565 10_565 ?
O6 Eu3 Na1 45.03(13) . 10_565 ?
O12 Eu3 Na1 40.05(13) 10_565 10_565 ?
O22 Eu3 Na1 38.97(14) 10_565 10_565 ?
F1' Eu3 Eu1 33.14(9) . . ?
F2' Eu3 Eu1 85.98(9) 10_565 . ?
F4' Eu3 Eu1 86.35(10) . . ?
F3' Eu3 Eu1 33.35(9) . . ?
O2 Eu3 Eu1 67.98(12) . . ?
O10 Eu3 Eu1 107.36(14) 10_565 . ?
O6 Eu3 Eu1 110.77(12) . . ?
O12 Eu3 Eu1 160.84(12) 10_565 . ?
O22 Eu3 Eu1 131.30(13) 10_565 . ?
Na1 Eu3 Eu1 153.73(6) 10_565 . ?
F1' Eu3 Eu2 85.35(10) . 10_565 ?
F2' Eu3 Eu2 32.99(10) 10_565 10_565 ?
F4' Eu3 Eu2 85.82(10) . 10_565 ?
F3' Eu3 Eu2 33.59(10) . 10_565 ?
O2 Eu3 Eu2 111.24(13) . 10_565 ?
O10 Eu3 Eu2 68.21(13) 10_565 10_565 ?
O6 Eu3 Eu2 160.90(12) . 10_565 ?
O12 Eu3 Eu2 108.53(12) 10_565 10_565 ?
O22 Eu3 Eu2 132.77(13) 10_565 10_565 ?
Na1 Eu3 Eu2 146.20(6) 10_565 10_565 ?
Eu1 Eu3 Eu2 60.056(9) . 10_565 ?
F5' Eu4 F6' 99.25(19) . . ?
F5' Eu4 O13 141.51(16) . . ?
F6' Eu4 O13 73.66(18) . . ?
F5' Eu4 F5' 66.01(13) . 17_445 ?
F6' Eu4 F5' 65.27(13) . 17_445 ?
O13 Eu4 F5' 77.10(16) . 17_445 ?
F5' Eu4 F5' 65.84(13) . 18 ?
F6' Eu4 F5' 65.10(13) . 18 ?
O13 Eu4 F5' 134.81(17) . 18 ?
F5' Eu4 F5' 100.59(18) 17_445 18 ?
F5' Eu4 O16 80.09(15) . 18 ?
F6' Eu4 O16 137.33(13) . 18 ?
O13 Eu4 O16 130.88(18) . 18 ?
F5' Eu4 O16 143.35(16) 17_445 18 ?
F5' Eu4 O16 76.38(16) 18 18 ?
F5' Eu4 O15 75.35(16) . . ?
F6' Eu4 O15 137.39(13) . . ?
O13 Eu4 O15 84.82(19) . . ?
F5' Eu4 O15 74.41(16) 17_445 . ?
F5' Eu4 O15 138.85(15) 18 . ?
O16 Eu4 O15 84.22(18) 18 . ?
F5' Eu4 O14 138.37(15) . 2_565 ?
F6' Eu4 O14 78.32(17) . 2_565 ?
O13 Eu4 O14 78.38(18) . 2_565 ?
F5' Eu4 O14 140.46(15) 17_445 2_565 ?
F5' Eu4 O14 76.04(15) 18 2_565 ?
O16 Eu4 O14 75.12(18) 18 2_565 ?
O15 Eu4 O14 133.22(17) . 2_565 ?
F5' Eu4 O23 130.42(18) . 2_565 ?
F6' Eu4 O23 130.2(2) . 2_565 ?
O13 Eu4 O23 65.39(19) . 2_565 ?
F5' Eu4 O23 126.83(16) 17_445 2_565 ?
F5' Eu4 O23 132.57(16) 18 2_565 ?
O16 Eu4 O23 66.36(18) 18 2_565 ?
O15 Eu4 O23 66.25(18) . 2_565 ?
O14 Eu4 O23 67.05(19) 2_565 2_565 ?
F5' Eu4 Na1 125.27(11) . 2_565 ?
F6' Eu4 Na1 118.34(13) . 2_565 ?
O13 Eu4 Na1 89.29(14) . 2_565 ?
F5' Eu4 Na1 164.47(11) 17_445 2_565 ?
F5' Eu4 Na1 94.30(11) 18 2_565 ?
O16 Eu4 Na1 45.22(14) 18 2_565 ?
O15 Eu4 Na1 97.20(14) . 2_565 ?
O14 Eu4 Na1 40.04(14) 2_565 2_565 ?
O23 Eu4 Na1 38.39(14) 2_565 2_565 ?
F5' Eu4 Eu4 33.39(10) . 18 ?
F6' Eu4 Eu4 84.91(14) . 18 ?
O13 Eu4 Eu4 156.94(13) . 18 ?
F5' Eu4 Eu4 86.38(9) 17_445 18 ?
F5' Eu4 Eu4 33.04(9) 18 18 ?
O16 Eu4 Eu4 71.29(12) 18 18 ?
O15 Eu4 Eu4 106.30(12) . 18 ?
O14 Eu4 Eu4 105.93(12) 2_565 18 ?
O23 Eu4 Eu4 137.46(14) 2_565 18 ?
Na1 Eu4 Eu4 108.73(6) 2_565 18 ?
F5' Eu4 Eu4 33.67(9) . 17_445 ?
F6' Eu4 Eu4 84.91(14) . 17_445 ?
O13 Eu4 Eu4 108.12(13) . 17_445 ?
F5' Eu4 Eu4 32.93(9) 17_445 17_445 ?
F5' Eu4 Eu4 86.39(9) 18 17_445 ?
O16 Eu4 Eu4 111.13(13) 18 17_445 ?
O15 Eu4 Eu4 67.20(12) . 17_445 ?
O14 Eu4 Eu4 159.57(12) 2_565 17_445 ?
O23 Eu4 Eu4 133.38(14) 2_565 17_445 ?
Na1 Eu4 Eu4 154.66(6) 2_565 17_445 ?
Eu4 Eu4 Eu4 60.555(12) 18 17_445 ?
O22 Na1 O23 95.4(3) . . ?
O22 Na1 O12 73.7(2) . . ?
O23 Na1 O12 168.0(3) . . ?
O22 Na1 O14 167.0(3) . . ?
O23 Na1 O14 71.7(2) . . ?
O12 Na1 O14 119.2(2) . . ?
O22 Na1 O6 67.7(2) . 10_565 ?
O23 Na1 O6 99.6(2) . 10_565 ?
O12 Na1 O6 71.92(19) . 10_565 ?
O14 Na1 O6 113.3(2) . 10_565 ?
O22 Na1 O16 104.9(2) . 17_445 ?
O23 Na1 O16 66.2(2) . 17_445 ?
O12 Na1 O16 120.8(2) . 17_445 ?
O14 Na1 O16 70.60(18) . 17_445 ?
O6 Na1 O16 164.0(2) 10_565 17_445 ?
O22 Na1 F16B 117.2(4) . . ?
O23 Na1 F16B 129.5(3) . . ?
O12 Na1 F16B 61.6(3) . . ?
O14 Na1 F16B 73.2(4) . . ?
O6 Na1 F16B 127.3(3) 10_565 . ?
O16 Na1 F16B 68.6(3) 17_445 . ?
O22 Na1 F16A 122.1(3) . . ?
O23 Na1 F16A 129.7(3) . . ?
O12 Na1 F16A 61.9(2) . . ?
O14 Na1 F16A 68.9(3) . . ?
O6 Na1 F16A 123.9(3) 10_565 . ?
O16 Na1 F16A 72.1(3) 17_445 . ?
O22 Na1 F20B 127.5(4) . . ?
O23 Na1 F20B 112.1(9) . . ?
O12 Na1 F20B 72.4(8) . . ?
O14 Na1 F20B 60.1(4) . . ?
O6 Na1 F20B 64.2(6) 10_565 . ?
O16 Na1 F20B 126.8(5) 17_445 . ?
F16B Na1 F20B 78.7(10) . . ?
O22 Na1 F20A 127.5(3) . . ?
O23 Na1 F20A 117.7(6) . . ?
O12 Na1 F20A 67.7(5) . . ?
O14 Na1 F20A 61.4(3) . . ?
O6 Na1 F20A 67.4(5) 10_565 . ?
O16 Na1 F20A 124.9(4) 17_445 . ?
F16A Na1 F20A 66.7(7) . . ?
O22 Na1 Eu3 45.37(15) . 10_565 ?
O23 Na1 Eu3 127.4(2) . 10_565 ?
O12 Na1 Eu3 40.82(13) . 10_565 ?
O14 Na1 Eu3 143.60(18) . 10_565 ?
O6 Na1 Eu3 40.74(12) 10_565 10_565 ?
O16 Na1 Eu3 142.65(17) 17_445 10_565 ?
F16A Na1 Eu3 102.7(2) . 10_565 ?
F20A Na1 Eu3 82.5(3) . 10_565 ?
O22 Na1 Eu4 129.19(19) . 3_455 ?
O23 Na1 Eu4 43.87(16) . 3_455 ?
O12 Na1 Eu4 147.86(18) . 3_455 ?
O14 Na1 Eu4 40.25(13) . 3_455 ?
O6 Na1 Eu4 133.81(17) 10_565 3_455 ?
O16 Na1 Eu4 39.68(12) 17_445 3_455 ?
F16B Na1 Eu4 86.4(3) . 3_455 ?
F16A Na1 Eu4 85.9(2) . 3_455 ?
F20B Na1 Eu4 99.8(4) . 3_455 ?
F20A Na1 Eu4 101.6(3) . 3_455 ?
Eu3 Na1 Eu4 171.31(11) 10_565 3_455 ?
Eu3 F1' Eu1 114.00(16) . . ?
Eu3 F1' Eu2 114.29(16) . . ?
Eu1 F1' Eu2 115.36(16) . . ?
Eu3 F2' Eu2 114.25(16) 10_565 . ?
Eu3 F2' Eu1 113.48(16) 10_565 . ?
Eu2 F2' Eu1 113.95(16) . . ?
Eu1 F3' Eu3 113.28(16) . . ?
Eu1 F3' Eu2 113.10(16) . 10_565 ?
Eu3 F3' Eu2 113.00(16) . 10_565 ?
Eu3 F4' Eu1 115.00(16) . 10_565 ?
Eu3 F4' Eu2 113.90(16) . . ?
Eu1 F4' Eu2 113.74(16) 10_565 . ?
Eu4 F5' Eu4 113.68(16) . 18 ?
Eu4 F5' Eu4 113.29(15) . 17_445 ?
Eu4 F5' Eu4 113.68(16) 18 17_445 ?
Eu4 F6' Eu4 114.49(12) 3_455 2_565 ?
Eu4 F6' Eu4 114.49(12) 3_455 . ?
Eu4 F6' Eu4 114.49(12) 2_565 . ?
C11 F16A Na1 115.0(8) . . ?
C11 F16B Na1 114.5(11) . . ?
C13 F20A Na1 114.4(14) . . ?
C13 F20B Na1 117.3(19) . . ?
C2 O1 Eu1 134.9(5) . . ?
C2 O2 Eu3 138.4(5) . . ?
C4 O3 Eu1 134.3(5) . . ?
C4 O4 Eu2 134.6(5) . . ?
C6 O5 Eu2 139.9(5) . . ?
C6 O6 Eu3 130.5(5) . . ?
C6 O6 Na1 132.2(5) . 10_565 ?
Eu3 O6 Na1 94.24(18) . 10_565 ?
C8 O7 Eu1 137.5(5) . . ?
C8 O8 Eu2 134.7(5) . 10_565 ?
C10 O9 Eu2 134.8(5) . . ?
C10 O10 Eu3 138.5(5) . 10_565 ?
C12 O11 Eu1 140.5(5) . . ?
C12 O12 Na1 124.8(5) . . ?
C12 O12 Eu3 131.7(5) . 10_565 ?
Na1 O12 Eu3 99.1(2) . 10_565 ?
C14 O13 Eu4 140.0(5) . . ?
C14 O14 Na1 124.7(5) . . ?
C14 O14 Eu4 132.5(5) . 3_455 ?
Na1 O14 Eu4 99.7(2) . 3_455 ?
C16 O15 Eu4 139.2(5) . . ?
C16 O16 Eu4 132.5(5) . 17_445 ?
C16 O16 Na1 126.4(5) . 18 ?
Eu4 O16 Na1 95.10(19) 17_445 18 ?
F2A C1 F3A 110.1(9) . . ?
F1B C1 F2B 113.0(13) . . ?
F2A C1 F1A 106.9(8) . . ?
F3A C1 F1A 100.3(8) . . ?
F1B C1 F3B 100.4(13) . . ?
F2B C1 F3B 103.6(11) . . ?
F1B C1 C2 115.9(12) . . ?
F2A C1 C2 114.5(7) . . ?
F3A C1 C2 115.5(7) . . ?
F2B C1 C2 114.0(10) . . ?
F1A C1 C2 108.2(7) . . ?
F3B C1 C2 108.0(10) . . ?
O1 C2 O2 128.8(7) . . ?
O1 C2 C1 116.1(7) . . ?
O2 C2 C1 115.2(6) . . ?
F4A C3 F6A 107.6(10) . . ?
F5B C3 F4B 113.6(10) . . ?
F5B C3 F6B 109.2(10) . . ?
F4B C3 F6B 99.0(9) . . ?
F4A C3 F5A 99.0(10) . . ?
F6A C3 F5A 106.4(11) . . ?
F4A C3 C4 122.0(9) . . ?
F5B C3 C4 116.5(10) . . ?
F6A C3 C4 113.2(8) . . ?
F4B C3 C4 106.9(8) . . ?
F6B C3 C4 110.2(9) . . ?
F5A C3 C4 106.8(8) . . ?
O3 C4 O4 130.4(7) . . ?
O3 C4 C3 115.0(7) . . ?
O4 C4 C3 114.6(7) . . ?
F7A C5 F8A 111.9(9) . . ?
F9B C5 F8B 111.5(12) . . ?
F7A C5 F9A 102.3(8) . . ?
F8A C5 F9A 106.1(9) . . ?
F9B C5 F7B 107.0(12) . . ?
F8B C5 F7B 102.4(11) . . ?
F9B C5 C6 115.6(12) . . ?
F7A C5 C6 114.0(7) . . ?
F8A C5 C6 113.8(8) . . ?
F8B C5 C6 110.9(10) . . ?
F9A C5 C6 107.8(7) . . ?
F7B C5 C6 108.5(9) . . ?
O5 C6 O6 129.7(7) . . ?
O5 C6 C5 116.1(7) . . ?
O6 C6 C5 114.2(7) . . ?
F11B C7 F12B 110.4(12) . . ?
F12A C7 F11A 109.1(9) . . ?
F12A C7 F10A 105.1(8) . . ?
F11A C7 F10A 106.9(8) . . ?
F11B C7 F10B 104.7(13) . . ?
F12B C7 F10B 104.7(13) . . ?
F12A C7 C8 113.0(7) . . ?
F11B C7 C8 117.0(9) . . ?
F12B C7 C8 108.4(11) . . ?
F11A C7 C8 112.1(7) . . ?
F10A C7 C8 110.3(7) . . ?
F10B C7 C8 110.9(13) . . ?
O8 C8 O7 129.8(7) . . ?
O8 C8 C7 114.3(7) . . ?
O7 C8 C7 115.9(7) . . ?
F13B C9 F15B 108.7(16) . . ?
F15A C9 F14A 110.8(8) . . ?
F15A C9 F13A 104.4(8) . . ?
F14A C9 F13A 103.0(8) . . ?
F13B C9 F14B 106.3(15) . . ?
F15B C9 F14B 100.1(14) . . ?
F15A C9 C10 112.8(7) . . ?
F13B C9 C10 116.4(14) . . ?
F15B C9 C10 113.3(12) . . ?
F14A C9 C10 111.2(7) . . ?
F13A C9 C10 114.0(7) . . ?
F14B C9 C10 110.6(10) . . ?
O9 C10 O10 128.9(7) . . ?
O9 C10 C9 116.7(7) . . ?
O10 C10 C9 114.3(7) . . ?
F17A C11 F16A 110.1(9) . . ?
F18B C11 F16B 105.6(11) . . ?
F18B C11 F17B 108.0(10) . . ?
F16B C11 F17B 103.9(10) . . ?
F17A C11 F18A 104.3(9) . . ?
F16A C11 F18A 107.9(9) . . ?
F18B C11 C12 115.7(10) . . ?
F17A C11 C12 114.6(7) . . ?
F16A C11 C12 111.7(8) . . ?
F16B C11 C12 114.0(10) . . ?
F17B C11 C12 108.7(8) . . ?
F18A C11 C12 107.7(7) . . ?
O12 C12 O11 129.7(7) . . ?
O12 C12 C11 115.2(7) . . ?
O11 C12 C11 115.1(7) . . ?
F19A C13 F20A 108.6(13) . . ?
F19A C13 F21A 107.1(13) . . ?
F20A C13 F21A 108.0(12) . . ?
F19B C13 F21B 108.6(17) . . ?
F19B C13 F20B 108.4(17) . . ?
F21B C13 F20B 106.5(16) . . ?
F19B C13 C14 111.4(16) . . ?
F19A C13 C14 109.3(13) . . ?
F20A C13 C14 111.9(13) . . ?
F21A C13 C14 111.8(12) . . ?
F21B C13 C14 111.3(16) . . ?
F20B C13 C14 110.6(16) . . ?
O14 C14 O13 129.3(7) . . ?
O14 C14 C13 117.4(7) . . ?
O13 C14 C13 113.3(7) . . ?
F22A C15 F23A 109.5(10) . . ?
F24B C15 F23B 114.2(10) . . ?
F24B C15 F22B 103.1(10) . . ?
F23B C15 F22B 104.5(9) . . ?
F22A C15 F24A 106.7(9) . . ?
F23A C15 F24A 102.8(10) . . ?
F22A C15 C16 114.2(7) . . ?
F24B C15 C16 115.4(8) . . ?
F23A C15 C16 114.2(8) . . ?
F23B C15 C16 111.9(9) . . ?
F22B C15 C16 106.2(8) . . ?
F24A C15 C16 108.7(7) . . ?
O16 C16 O15 129.1(7) . . ?
O16 C16 C15 114.6(7) . . ?
O15 C16 C15 116.2(7) . . ?
C17A O17A Eu1 129.0(13) . . ?
C17A O18A H18A 109.5 . . ?
O18A C17A O17A 133.6(13) . . ?
O18A C17A C18A 109.9(10) . . ?
O17A C17A C18A 116.1(12) . . ?
F25A C18A F26A 107.8(10) . . ?
F25A C18A F27A 108.2(10) . . ?
F26A C18A F27A 109.0(10) . . ?
F25A C18A C17A 110.4(10) . . ?
F26A C18A C17A 111.0(9) . . ?
F27A C18A C17A 110.3(10) . . ?
H25A O25 H25B 126.5(3) . . ?
C17C O17C Eu1 129.0(13) . . ?
C17C O18C H18C 109.5 . . ?
O18C C17C O17C 133.6(13) . . ?
O18C C17C C18C 109.9(10) . . ?
O17C C17C C18C 116.1(12) . . ?
F27C C18C F25C 106.3(11) . . ?
F27C C18C F26C 114.1(12) . . ?
F25C C18C F26C 106.9(11) . . ?
F27C C18C C17C 108.3(10) . . ?
F25C C18C C17C 112.4(10) . . ?
F26C C18C C17C 108.9(11) . . ?
C17B O18B H18B 109.5 . . ?
O17B C17B O18B 131.3(16) . . ?
O17B C17B C18B 118.1(14) . . ?
O18B C17B C18B 110.5(13) . . ?
F27B C18B F26B 112.8(14) . . ?
F27B C18B F25B 108.2(13) . . ?
F26B C18B F25B 107.1(13) . . ?
F27B C18B C17B 109.4(12) . . ?
F26B C18B C17B 109.1(12) . . ?
F25B C18B C17B 110.3(13) . . ?
Eu1 O21 H21B 102(10) . . ?
Eu1 O21 H21A 96(10) . . ?
H21B O21 H21A 104(3) . . ?
H26A O26 H26B 106(3) . . ?
Na1 O22 Eu3 95.7(2) . 10_565 ?
Na1 O22 H22A 120(6) . . ?
Eu3 O22 H22A 110(7) 10_565 . ?
Na1 O22 H22B 119(6) . . ?
Eu3 O22 H22B 104(7) 10_565 . ?
H22A O22 H22B 106(3) . . ?
Na1 O23 Eu4 97.7(2) . 3_455 ?
Na1 O23 H23A 124(6) . . ?
Eu4 O23 H23A 110(7) 3_455 . ?
Na1 O23 H23B 128(6) . . ?
Eu4 O23 H23B 74(7) 3_455 . ?
H23A O23 H23B 106(3) . . ?
Eu2 O24 H24A 116(4) . . ?
Eu2 O24 H24B 116(4) . . ?
H24A O24 H24B 126(2) . . ?

loop_
_geom_bond_atom_site_label_1
_geom_bond_atom_site_label_2
_geom_bond_distance
_geom_bond_site_symmetry_2
_geom_bond_publ_flag
Eu1 F4' 2.367(4) 10_565 ?
Eu1 F1' 2.374(4) . ?
Eu1 F3' 2.374(4) . ?
Eu1 O7 2.375(5) . ?
Eu1 O3 2.390(5) . ?
Eu1 O11 2.396(5) . ?
Eu1 O1 2.397(5) . ?
Eu1 F2' 2.415(4) . ?
Eu1 O21 2.56(2) . ?
Eu1 O17C 2.662(19) . ?
Eu1 O17A 2.662(19) . ?
Eu1 Eu3 3.9675(5) . ?
Eu1 H21A 2.77(18) . ?
Eu2 F2' 2.372(4) . ?
Eu2 F1' 2.375(4) . ?
Eu2 F4' 2.378(4) . ?
Eu2 O8 2.387(5) 10_565 ?
Eu2 F3' 2.388(4) 10_565 ?
Eu2 O4 2.392(5) . ?
Eu2 O5 2.406(5) . ?
Eu2 O9 2.423(5) . ?
Eu2 O24 2.589(6) . ?
Eu2 Eu3 3.9721(5) 10_565 ?
Eu2 Eu3 3.9748(5) . ?
Eu3 F1' 2.357(4) . ?
Eu3 F2' 2.357(4) 10_565 ?
Eu3 F4' 2.364(4) . ?
Eu3 F3' 2.376(4) . ?
Eu3 O2 2.379(5) . ?
Eu3 O10 2.381(5) 10_565 ?
Eu3 O6 2.425(5) . ?
Eu3 O12 2.453(5) 10_565 ?
Eu3 O22 2.650(6) 10_565 ?
Eu3 Na1 3.706(3) 10_565 ?
Eu4 F5' 2.350(4) . ?
Eu4 F6' 2.3735(17) . ?
Eu4 O13 2.377(5) . ?
Eu4 F5' 2.379(4) 17_445 ?
Eu4 F5' 2.390(4) 18 ?
Eu4 O16 2.396(5) 18 ?
Eu4 O15 2.409(5) . ?
Eu4 O14 2.451(5) 2_565 ?
Eu4 O23 2.615(6) 2_565 ?
Eu4 Na1 3.739(3) 2_565 ?
Eu4 Eu4 3.9590(6) 18 ?
Eu4 Eu4 3.9591(6) 17_445 ?
Na1 O22 2.342(7) . ?
Na1 O23 2.343(7) . ?
Na1 O12 2.415(6) . ?
Na1 O14 2.440(6) . ?
Na1 O6 2.629(6) 10_565 ?
Na1 O16 2.664(6) 17_445 ?
Na1 F16B 2.722(19) . ?
Na1 F16A 2.723(13) . ?
Na1 F20B 2.74(3) . ?
Na1 F20A 2.79(2) . ?
F1A C1 1.374(10) . ?
F2A C1 1.312(10) . ?
F3A C1 1.316(9) . ?
F3B C1 1.379(13) . ?
F1B C1 1.293(13) . ?
F2B C1 1.330(12) . ?
F4A C3 1.270(11) . ?
F5A C3 1.402(11) . ?
F6A C3 1.326(11) . ?
F4B C3 1.369(11) . ?
F5B C3 1.289(11) . ?
F6B C3 1.371(11) . ?
F7A C5 1.305(9) . ?
F8A C5 1.319(10) . ?
F9A C5 1.377(10) . ?
F7B C5 1.383(12) . ?
F8B C5 1.342(12) . ?
F9B C5 1.296(12) . ?
F10A C7 1.346(10) . ?
F11A C7 1.343(10) . ?
F12A C7 1.309(9) . ?
F10B C7 1.353(13) . ?
F11B C7 1.313(11) . ?
F12B C7 1.334(13) . ?
F13A C9 1.337(9) . ?
F14A C9 1.327(9) . ?
F15A C9 1.284(9) . ?
F13B C9 1.307(14) . ?
F14B C9 1.360(13) . ?
F15B C9 1.327(13) . ?
F16A C11 1.337(10) . ?
F17A C11 1.315(9) . ?
F18A C11 1.369(10) . ?
F16B C11 1.347(12) . ?
F17B C11 1.368(11) . ?
F18B C11 1.313(12) . ?
F19A C13 1.334(12) . ?
F20A C13 1.335(12) . ?
F21A C13 1.338(12) . ?
F19B C13 1.326(13) . ?
F20B C13 1.340(13) . ?
F21B C13 1.339(13) . ?
F22A C15 1.296(10) . ?
F23A C15 1.325(11) . ?
F24A C15 1.407(10) . ?
F22B C15 1.405(11) . ?
F23B C15 1.331(11) . ?
F24B C15 1.312(11) . ?
O1 C2 1.234(9) . ?
O2 C2 1.246(9) . ?
O3 C4 1.231(9) . ?
O4 C4 1.245(9) . ?
O5 C6 1.233(9) . ?
O6 C6 1.247(9) . ?
O7 C8 1.252(10) . ?
O8 C8 1.238(10) . ?
O9 C10 1.231(9) . ?
O10 C10 1.251(9) . ?
O11 C12 1.236(9) . ?
O12 C12 1.237(9) . ?
O13 C14 1.250(9) . ?
O14 C14 1.225(9) . ?
O15 C16 1.256(9) . ?
O16 C16 1.249(9) . ?
C1 C2 1.519(12) . ?
C3 C4 1.521(12) . ?
C5 C6 1.533(11) . ?
C7 C8 1.533(11) . ?
C9 C10 1.527(11) . ?
C11 C12 1.527(11) . ?
C13 C14 1.539(11) . ?
C15 C16 1.515(11) . ?
O17A C17A 1.247(15) . ?
O18A C17A 1.243(13) . ?
O18A H18A 0.8400 . ?
C17A C18A 1.569(11) . ?
C18A F25A 1.340(7) . ?
C18A F26A 1.344(7) . ?
C18A F27A 1.345(7) . ?
O25 H25A 0.7000(11) . ?
O25 H25B 0.7000(11) . ?
O17C C17C 1.247(15) . ?
O18C C17C 1.243(13) . ?
O18C H18C 0.8400 . ?
C17C C18C 1.569(11) . ?
C18C F27C 1.333(9) . ?
C18C F25C 1.340(9) . ?
C18C F26C 1.344(9) . ?
O17B C17B 1.172(15) . ?
O18B C17B 1.362(16) . ?
O18B H18B 0.8400 . ?
C17B C18B 1.590(14) . ?
C18B F27B 1.333(9) . ?
C18B F26B 1.330(9) . ?
C18B F25B 1.334(10) . ?
O21 H21B 0.85(2) . ?
O21 H21A 0.85(2) . ?
O26 H26A 0.84(2) . ?
O26 H26B 0.84(2) . ?
O22 H22A 0.84(2) . ?
O22 H22B 0.84(2) . ?
O23 H23A 0.84(2) . ?
O23 H23B 0.84(2) . ?
O24 H24A 0.702(10) . ?
O24 H24B 0.701(10) . ?

loop_
_geom_hbond_atom_site_label_D
_geom_hbond_atom_site_label_H
_geom_hbond_atom_site_label_A
_geom_hbond_distance_DH
_geom_hbond_distance_HA
_geom_hbond_distance_DA
_geom_hbond_angle_DHA
_geom_hbond_site_symmetry_A
_geom_hbond_publ_flag
O18B^b H18B^b O21^b 0.84 2.54 3.28(3) 147.1 . yes
O22 H22A O26^b 0.84(2) 2.57(7) 3.10(2) 122(6) 15 yes
O22 H22B O2 0.84(2) 2.27(9) 2.679(8) 111(8) 10_565 yes
O22 H22B O17B^b 0.84(2) 2.31(8) 2.876(18) 125(8) 15 yes
O23 H23B O15 0.84(2) 2.02(6) 2.751(8) 146(10) 3_455 yes
O24 H24A O25^a 0.702(10) 2.02(2) 2.714(19) 173(5) . yes
O24 H24B O25^a 0.701(10) 2.22(4) 2.795(17) 140(7) 14_455 yes
O26^b H26A^b O17B^b 0.84(2) 2.4(2) 3.01(3) 130(22) . yes
O26^b H26A^b O18B^b 0.84(2) 2.58(18) 3.07(3) 118(16) . yes

loop_
_geom_torsion_atom_site_label_1
_geom_torsion_atom_site_label_2
_geom_torsion_atom_site_label_3
_geom_torsion_atom_site_label_4
_geom_torsion
_geom_torsion_site_symmetry_1
_geom_torsion_site_symmetry_2
_geom_torsion_site_symmetry_3
_geom_torsion_site_symmetry_4
_geom_torsion_publ_flag
Eu1 O1 C2 O2 10.5(12) . . . . ?
Eu1 O1 C2 C1 -168.8(5) . . . . ?
Eu3 O2 C2 O1 -5.9(13) . . . . ?
Eu3 O2 C2 C1 173.5(5) . . . . ?
F1B C1 C2 O1 72.9(15) . . . . ?
F2A C1 C2 O1 -127.1(9) . . . . ?
F3A C1 C2 O1 2.3(11) . . . . ?
F2B C1 C2 O1 -153.2(10) . . . . ?
F1A C1 C2 O1 113.8(8) . . . . ?
F3B C1 C2 O1 -38.7(12) . . . . ?
F1B C1 C2 O2 -106.6(14) . . . . ?
F2A C1 C2 O2 53.4(11) . . . . ?
F3A C1 C2 O2 -177.1(8) . . . . ?
F2B C1 C2 O2 27.3(12) . . . . ?
F1A C1 C2 O2 -65.7(9) . . . . ?
F3B C1 C2 O2 141.8(11) . . . . ?
Eu1 O3 C4 O4 28.6(13) . . . . ?
Eu1 O3 C4 C3 -151.6(5) . . . . ?
Eu2 O4 C4 O3 -24.4(13) . . . . ?
Eu2 O4 C4 C3 155.8(5) . . . . ?
F4A C3 C4 O3 -138.9(11) . . . . ?
F5B C3 C4 O3 88.0(11) . . . . ?
F6A C3 C4 O3 -8.0(12) . . . . ?
F4B C3 C4 O3 -143.7(8) . . . . ?
F6B C3 C4 O3 -37.1(11) . . . . ?
F5A C3 C4 O3 108.7(9) . . . . ?
F4A C3 C4 O4 41.0(13) . . . . ?
F5B C3 C4 O4 -92.2(11) . . . . ?
F6A C3 C4 O4 171.8(10) . . . . ?
F4B C3 C4 O4 36.2(10) . . . . ?
F6B C3 C4 O4 142.7(9) . . . . ?
F5A C3 C4 O4 -71.4(10) . . . . ?
Eu2 O5 C6 O6 -0.7(14) . . . . ?
Eu2 O5 C6 C5 179.4(5) . . . . ?
Eu3 O6 C6 O5 18.2(12) . . . . ?
Na1 O6 C6 O5 -136.7(7) 10_565 . . . ?
Eu3 O6 C6 C5 -161.8(5) . . . . ?
Na1 O6 C6 C5 43.3(9) 10_565 . . . ?
F9B C5 C6 O5 -93.1(13) . . . . ?
F7A C5 C6 O5 -10.3(11) . . . . ?
F8A C5 C6 O5 119.6(9) . . . . ?
F8B C5 C6 O5 138.7(10) . . . . ?
F9A C5 C6 O5 -123.1(8) . . . . ?
F7B C5 C6 O5 27.0(12) . . . . ?
F9B C5 C6 O6 86.9(13) . . . . ?
F7A C5 C6 O6 169.7(8) . . . . ?
F8A C5 C6 O6 -60.4(11) . . . . ?
F8B C5 C6 O6 -41.3(11) . . . . ?
F9A C5 C6 O6 56.9(9) . . . . ?
F7B C5 C6 O6 -153.0(10) . . . . ?
Eu2 O8 C8 O7 4.9(13) 10_565 . . . ?
Eu2 O8 C8 C7 -176.0(5) 10_565 . . . ?
Eu1 O7 C8 O8 -7.9(13) . . . . ?
Eu1 O7 C8 C7 172.9(5) . . . . ?
F12A C7 C8 O8 -64.0(11) . . . . ?
F11B C7 C8 O8 148.5(10) . . . . ?
F12B C7 C8 O8 -85.9(12) . . . . ?
F11A C7 C8 O8 172.3(8) . . . . ?
F10A C7 C8 O8 53.3(9) . . . . ?
F10B C7 C8 O8 28.5(14) . . . . ?
F12A C7 C8 O7 115.3(9) . . . . ?
F11B C7 C8 O7 -32.2(12) . . . . ?
F12B C7 C8 O7 93.3(12) . . . . ?
F11A C7 C8 O7 -8.4(10) . . . . ?
F10A C7 C8 O7 -127.4(8) . . . . ?
F10B C7 C8 O7 -152.3(13) . . . . ?
Eu2 O9 C10 O10 1.3(14) . . . . ?
Eu2 O9 C10 C9 179.8(5) . . . . ?
Eu3 O10 C10 O9 4.0(14) 10_565 . . . ?
Eu3 O10 C10 C9 -174.6(5) 10_565 . . . ?
F15A C9 C10 O9 114.4(9) . . . . ?
F13B C9 C10 O9 -61.8(18) . . . . ?
F15B C9 C10 O9 65.4(15) . . . . ?
F14A C9 C10 O9 -120.4(9) . . . . ?
F13A C9 C10 O9 -4.5(11) . . . . ?
F14B C9 C10 O9 176.9(12) . . . . ?
F15A C9 C10 O10 -66.9(10) . . . . ?
F13B C9 C10 O10 117.0(17) . . . . ?
F15B C9 C10 O10 -115.8(14) . . . . ?
F14A C9 C10 O10 58.4(10) . . . . ?
F13A C9 C10 O10 174.3(8) . . . . ?
F14B C9 C10 O10 -4.4(13) . . . . ?
Na1 F16A C11 F17A 147.1(8) . . . . ?
Na1 F16A C11 F18A -99.6(9) . . . . ?
Na1 F16A C11 C12 18.6(11) . . . . ?
Na1 F16B C11 F18B -128.1(11) . . . . ?
Na1 F16B C11 F17B 118.2(10) . . . . ?
Na1 F16B C11 C12 0.0(12) . . . . ?
Na1 O12 C12 O11 -141.8(7) . . . . ?
Eu3 O12 C12 O11 9.8(13) 10_565 . . . ?
Na1 O12 C12 C11 39.2(9) . . . . ?
Eu3 O12 C12 C11 -169.1(4) 10_565 . . . ?
Eu1 O11 C12 O12 0.6(14) . . . . ?
Eu1 O11 C12 C11 179.6(5) . . . . ?
F18B C11 C12 O12 100.3(11) . . . . ?
F17A C11 C12 O12 -162.6(8) . . . . ?
F16A C11 C12 O12 -36.5(11) . . . . ?
F16B C11 C12 O12 -22.6(12) . . . . ?
F17B C11 C12 O12 -138.0(9) . . . . ?
F18A C11 C12 O12 81.9(9) . . . . ?
F18B C11 C12 O11 -78.8(12) . . . . ?
F17A C11 C12 O11 18.3(11) . . . . ?
F16A C11 C12 O11 144.4(9) . . . . ?
F16B C11 C12 O11 158.3(10) . . . . ?
F17B C11 C12 O11 42.9(10) . . . . ?
F18A C11 C12 O11 -97.3(9) . . . . ?
Na1 F20A C13 F19A -106(2) . . . . ?
Na1 F20A C13 F21A 137.9(17) . . . . ?
Na1 F20A C13 C14 14(2) . . . . ?
Na1 F20B C13 F19B -127(3) . . . . ?
Na1 F20B C13 F21B 117(3) . . . . ?
Na1 F20B C13 C14 -4(3) . . . . ?
Na1 O14 C14 O13 -142.8(7) . . . . ?
Eu4 O14 C14 O13 13.2(13) 3_455 . . . ?
Na1 O14 C14 C13 39.2(9) . . . . ?
Eu4 O14 C14 C13 -164.8(5) 3_455 . . . ?
Eu4 O13 C14 O14 -0.5(15) . . . . ?
Eu4 O13 C14 C13 177.5(5) . . . . ?
F19B C13 C14 O14 101(2) . . . . ?
F19A C13 C14 O14 86.5(18) . . . . ?
F20A C13 C14 O14 -33.8(17) . . . . ?
F21A C13 C14 O14 -155.1(13) . . . . ?
F21B C13 C14 O14 -137.6(19) . . . . ?
F20B C13 C14 O14 -19(2) . . . . ?
F19B C13 C14 O13 -77(2) . . . . ?
F19A C13 C14 O13 -91.8(18) . . . . ?
F20A C13 C14 O13 147.9(16) . . . . ?
F21A C13 C14 O13 26.6(15) . . . . ?
F21B C13 C14 O13 44.1(19) . . . . ?
F20B C13 C14 O13 162(2) . . . . ?
Eu4 O16 C16 O15 9.6(12) 17_445 . . . ?
Na1 O16 C16 O15 -136.2(7) 18 . . . ?
Eu4 O16 C16 C15 -168.3(5) 17_445 . . . ?
Na1 O16 C16 C15 45.9(9) 18 . . . ?
Eu4 O15 C16 O16 -0.3(13) . . . . ?
Eu4 O15 C16 C15 177.6(5) . . . . ?
F22A C15 C16 O16 94.7(9) . . . . ?
F24B C15 C16 O16 175.7(9) . . . . ?
F23A C15 C16 O16 -32.3(12) . . . . ?
F23B C15 C16 O16 -51.4(11) . . . . ?
F22B C15 C16 O16 62.1(9) . . . . ?
F24A C15 C16 O16 -146.4(8) . . . . ?
F22A C15 C16 O15 -83.6(10) . . . . ?
F24B C15 C16 O15 -2.5(12) . . . . ?
F23A C15 C16 O15 149.5(10) . . . . ?
F23B C15 C16 O15 130.3(9) . . . . ?
F22B C15 C16 O15 -116.1(9) . . . . ?
F24A C15 C16 O15 35.4(10) . . . . ?
Eu1 O17A C17A O18A -34(3) . . . . ?
Eu1 O17A C17A C18A 154.4(10) . . . . ?
O18A C17A C18A F25A 83(2) . . . . ?
O17A C17A C18A F25A -104(2) . . . . ?
O18A C17A C18A F26A -158.0(19) . . . . ?
O17A C17A C18A F26A 16(2) . . . . ?
O18A C17A C18A F27A -37(2) . . . . ?
O17A C17A C18A F27A 137(2) . . . . ?
Eu1 O17C C17C O18C -34(3) . . . . ?
Eu1 O17C C17C C18C 154.4(10) . . . . ?
O18C C17C C18C F27C -75.8(16) . . . . ?
O17C C17C C18C F27C 98.0(19) . . . . ?
O18C C17C C18C F25C 41.3(16) . . . . ?
O17C C17C C18C F25C -144.8(18) . . . . ?
O18C C17C C18C F26C 159.6(16) . . . . ?
O17C C17C C18C F26C -27(2) . . . . ?
O17B C17B C18B F27B 32(3) . . . . ?
O18B C17B C18B F27B -145(3) . . . . ?
O17B C17B C18B F26B 155(3) . . . . ?
O18B C17B C18B F26B -22(3) . . . . ?
O17B C17B C18B F25B -87(3) . . . . ?
O18B C17B C18B F25B 96(3) . . . . ?
